data_7216033
loop_
_publ_author_name
'Bates, Gareth W.'
'Kostermans, Maarten'
'Dehaen, Wim'
'Gale, Philip A.'
'Light, Mark E.'

_publ_section_title
;
 Organic salt inclusion: the first crystal structures of anion complexes
 of N-confused calix[4]pyrrole
;
_journal_issue 6
_journal_name_full CrystEngComm
_journal_page_first 444
_journal_paper_doi 10.1039/b604128k
_journal_volume 8
_journal_year 2006
_chemical_formula_moiety 'C28 H36 N4, C6 H11 N2, C H2 Cl2, Cl'
_chemical_formula_sum 'C35 H49 Cl3 N6'
_chemical_formula_weight 660.15
_chemical_name_systematic
;
?
;
_space_group_IT_number 4
_symmetry_cell_setting monoclinic
_symmetry_space_group_name_Hall 'P 2yb'
_symmetry_space_group_name_H-M 'P 1 21 1'
_atom_sites_solution_hydrogens geom
_atom_sites_solution_primary direct
_atom_sites_solution_secondary difmap
_audit_creation_method SHELXL-97
_cell_angle_alpha 90.00
_cell_angle_beta 100.578(6)
_cell_angle_gamma 90.00
_cell_formula_units_Z 2
_cell_length_a 10.5513(19)
_cell_length_b 15.868(2)
_cell_length_c 10.5844(19)
_cell_measurement_reflns_used 4853
_cell_measurement_temperature 120(2)
_cell_measurement_theta_max 27.10
_cell_measurement_theta_min 2.91
_cell_volume 1742.0(5)
_computing_cell_refinement 'DENZO (Otwinowski & Minor, 1997) & COLLECT (Hooft, R.W.W., 1998)'
_computing_data_collection 'COLLECT (Hooft, R.W.W., 1998)'
_computing_data_reduction 'DENZO (Otwinowski & Minor, 1997) & COLLECT (Hooft, R.W.W., 1998)'
_computing_molecular_graphics 'CAMERON (Watkin, et al., 1993)'
_computing_publication_material 'WINGX (Farrugia, 1998)'
_computing_structure_refinement 'SHELXL-97 (Sheldrick, 1997)'
_computing_structure_solution 'SHELXS-97 (Sheldrick, 1997)'
_diffrn_ambient_temperature 120(2)
_diffrn_detector_area_resol_mean 9.091
_diffrn_measured_fraction_theta_full 0.989
_diffrn_measured_fraction_theta_max 0.989
_diffrn_measurement_device_type 'Bruker-Nonius CCD camera on \k-goniostat'
_diffrn_measurement_method '\f & \w scans to fill the asymmetric unit'
_diffrn_radiation_monochromator '10cm confocal mirrors'
_diffrn_radiation_source 'Bruker Nonius FR591 Rotating Anode'
_diffrn_radiation_type MoK\a
_diffrn_radiation_wavelength 0.71073
_diffrn_reflns_av_R_equivalents 0.1688
_diffrn_reflns_av_sigmaI/netI 0.2231
_diffrn_reflns_limit_h_max 13
_diffrn_reflns_limit_h_min -11
_diffrn_reflns_limit_k_max 20
_diffrn_reflns_limit_k_min -16
_diffrn_reflns_limit_l_max 13
_diffrn_reflns_limit_l_min -10
_diffrn_reflns_number 15161
_diffrn_reflns_theta_full 27.26
_diffrn_reflns_theta_max 27.26
_diffrn_reflns_theta_min 3.23
_diffrn_standards_number 0
_exptl_absorpt_coefficient_mu 0.297
_exptl_absorpt_correction_T_max 0.9941
_exptl_absorpt_correction_T_min 0.9330
_exptl_absorpt_correction_type multi-scan
_exptl_absorpt_process_details
;
SADABS V2.10 (Sheldrick, G.M., 2003)
;
_exptl_crystal_colour Colourless
_exptl_crystal_density_diffrn 1.259
_exptl_crystal_density_method 'not measured'
_exptl_crystal_description Lath
_exptl_crystal_F_000 704
_exptl_crystal_size_max 0.2
_exptl_crystal_size_mid 0.04
_exptl_crystal_size_min 0.02
_refine_diff_density_max 0.573
_refine_diff_density_min -0.354
_refine_diff_density_rms 0.083
_refine_ls_abs_structure_details 'Flack H D (1983), Acta Cryst. A39, 876-881'
_refine_ls_abs_structure_Flack 0.05(11)
_refine_ls_extinction_method none
_refine_ls_goodness_of_fit_ref 1.019
_refine_ls_hydrogen_treatment constr
_refine_ls_matrix_type full
_refine_ls_number_parameters 407
_refine_ls_number_reflns 6950
_refine_ls_number_restraints 1
_refine_ls_restrained_S_all 1.019
_refine_ls_R_factor_all 0.1819
_refine_ls_R_factor_gt 0.0932
_refine_ls_shift/su_max 0.000
_refine_ls_shift/su_mean 0.000
_refine_ls_structure_factor_coef Fsqd
_refine_ls_weighting_details 'calc w=1/[\s^2^(Fo^2^)+(0.0792P)^2^+0.3572P] where P=(Fo^2^+2Fc^2^)/3'
_refine_ls_weighting_scheme calc
_refine_ls_wR_factor_gt 0.1866
_refine_ls_wR_factor_ref 0.2228
_reflns_number_gt 3872
_reflns_number_total 6950
_reflns_threshold_expression >2sigma(I)
_cod_duplicate_entry 7203397
_cod_data_source_file b604128k.txt
_cod_data_source_block 2005sot1151
_cod_depositor_comments
;
The following automatic conversions were performed:

'_symmetry_cell_setting' value 'Monoclinic' changed to 'monoclinic'
according to
/usr/data/users/saulius/automatic-downloads/retrospective/RSC/lib/dictionaries/cif_core.dic
dictionary named 'cif_core.dic' version 2.4.2 from 2011-04-26.

Automatic conversion script
Id: cif_fix_values 2281 2013-09-26 08:29:07Z andrius 
;
_cod_original_sg_symbol_H-M P2(1)
_cod_database_code 7216033

loop_
_symmetry_equiv_pos_as_xyz
'x, y, z'
'-x, y+1/2, -z'

loop_
_atom_site_label
_atom_site_type_symbol
_atom_site_fract_x
_atom_site_fract_y
_atom_site_fract_z
_atom_site_U_iso_or_equiv
_atom_site_adp_type
_atom_site_occupancy
_atom_site_symmetry_multiplicity
_atom_site_calc_flag
_atom_site_refinement_flags
C1 C -0.3104(6) 0.2194(4) 0.0991(6) 0.0257(16) Uani 1 1 d .
C2 C -0.4030(6) 0.1823(4) 0.1601(7) 0.0291(16) Uani 1 1 d .
H2 H -0.4693 0.1445 0.1231 0.035 Uiso 1 1 calc R
C3 C -0.3782(7) 0.2124(4) 0.2888(7) 0.0335(17) Uani 1 1 d .
H3 H -0.4252 0.1972 0.3537 0.040 Uiso 1 1 calc R
C4 C -0.2765(6) 0.2665(4) 0.3042(7) 0.0276(16) Uani 1 1 d .
C5 C -0.2068(7) 0.3129(4) 0.4211(7) 0.0312(17) Uani 1 1 d .
C6 C -0.3009(7) 0.3227(4) 0.5180(7) 0.0327(17) Uani 1 1 d .
H6A H -0.3253 0.2668 0.5448 0.049 Uiso 1 1 calc R
H6B H -0.3783 0.3531 0.4765 0.049 Uiso 1 1 calc R
H6C H -0.2582 0.3543 0.5934 0.049 Uiso 1 1 calc R
C7 C -0.1701(7) 0.4031(4) 0.3869(7) 0.0334(17) Uani 1 1 d .
H7A H -0.1327 0.4334 0.4657 0.050 Uiso 1 1 calc R
H7B H -0.2474 0.4329 0.3436 0.050 Uiso 1 1 calc R
H7C H -0.1069 0.4005 0.3297 0.050 Uiso 1 1 calc R
C8 C -0.0888(6) 0.2649(4) 0.4868(6) 0.0273(15) Uani 1 1 d .
C9 C -0.0671(7) 0.2180(5) 0.5963(7) 0.0324(17) Uani 1 1 d .
H9 H -0.1256 0.2104 0.6538 0.039 Uiso 1 1 calc R
C10 C 0.0574(7) 0.1827(5) 0.6096(7) 0.0326(17) Uani 1 1 d .
H10 H 0.0971 0.1472 0.6777 0.039 Uiso 1 1 calc R
C11 C 0.1113(6) 0.2083(4) 0.5080(6) 0.0271(16) Uani 1 1 d .
C12 C 0.2452(6) 0.1908(4) 0.4786(6) 0.0262(16) Uani 1 1 d .
C13 C 0.3260(8) 0.1472(5) 0.5943(7) 0.041(2) Uani 1 1 d .
H13A H 0.4116 0.1344 0.5758 0.062 Uiso 1 1 calc R
H13B H 0.2835 0.0947 0.6121 0.062 Uiso 1 1 calc R
H13C H 0.3348 0.1843 0.6693 0.062 Uiso 1 1 calc R
C14 C 0.3108(7) 0.2756(5) 0.4583(8) 0.0382(19) Uani 1 1 d .
H14A H 0.3965 0.2649 0.4385 0.057 Uiso 1 1 calc R
H14B H 0.3192 0.3096 0.5368 0.057 Uiso 1 1 calc R
H14C H 0.2583 0.3062 0.3868 0.057 Uiso 1 1 calc R
C15 C 0.2421(6) 0.1353(4) 0.3619(7) 0.0304(17) Uani 1 1 d .
C16 C 0.2897(6) 0.0549(4) 0.3513(7) 0.0316(17) Uani 1 1 d .
H16 H 0.3274 0.0201 0.4211 0.038 Uiso 1 1 calc R
C17 C 0.2732(7) 0.0331(5) 0.2206(7) 0.0334(17) Uani 1 1 d .
H17 H 0.2971 -0.0187 0.1868 0.040 Uiso 1 1 calc R
C18 C 0.2162(6) 0.1005(4) 0.1504(7) 0.0295(17) Uani 1 1 d .
C19 C 0.1782(6) 0.1136(4) 0.0076(6) 0.0256(16) Uani 1 1 d .
C20 C 0.2307(7) 0.0408(4) -0.0633(7) 0.0320(17) Uani 1 1 d .
H20A H 0.1963 -0.0127 -0.0379 0.048 Uiso 1 1 calc R
H20B H 0.3250 0.0400 -0.0410 0.048 Uiso 1 1 calc R
H20C H 0.2042 0.0486 -0.1563 0.048 Uiso 1 1 calc R
C21 C 0.2381(6) 0.1971(4) -0.0289(7) 0.0320(17) Uani 1 1 d .
H21A H 0.2305 0.2001 -0.1225 0.048 Uiso 1 1 calc R
H21B H 0.3293 0.1992 0.0117 0.048 Uiso 1 1 calc R
H21C H 0.1925 0.2448 0.0009 0.048 Uiso 1 1 calc R
C22 C 0.0320(6) 0.1209(4) -0.0317(6) 0.0267(16) Uani 1 1 d .
C23 C -0.0466(6) 0.1862(4) -0.0108(6) 0.0254(15) Uani 1 1 d .
H23 H -0.0187 0.2393 0.0255 0.030 Uiso 1 1 calc R
C24 C -0.1766(6) 0.1612(4) -0.0525(7) 0.0277(16) Uani 1 1 d .
C25 C -0.1728(6) 0.0807(4) -0.0965(7) 0.0280(16) Uani 1 1 d .
H25 H -0.2457 0.0470 -0.1299 0.034 Uiso 1 1 calc R
C26 C -0.2948(6) 0.2131(4) -0.0394(7) 0.0275(16) Uani 1 1 d .
C27 C -0.4138(7) 0.1747(5) -0.1205(8) 0.0390(18) Uani 1 1 d .
H27A H -0.4275 0.1181 -0.0885 0.059 Uiso 1 1 calc R
H27B H -0.4020 0.1711 -0.2100 0.059 Uiso 1 1 calc R
H27C H -0.4889 0.2100 -0.1154 0.059 Uiso 1 1 calc R
C28 C -0.2771(8) 0.3043(4) -0.0899(7) 0.0377(19) Uani 1 1 d .
H28A H -0.3515 0.3390 -0.0799 0.056 Uiso 1 1 calc R
H28B H -0.2703 0.3018 -0.1809 0.056 Uiso 1 1 calc R
H28C H -0.1984 0.3292 -0.0404 0.056 Uiso 1 1 calc R
C29 C -0.3200(11) 0.0230(7) 0.5205(12) 0.086(4) Uani 1 1 d .
H29A H -0.3330 0.0788 0.4808 0.129 Uiso 1 1 calc R
H29B H -0.3485 0.0237 0.6036 0.129 Uiso 1 1 calc R
H29C H -0.3703 -0.0188 0.4642 0.129 Uiso 1 1 calc R
C30 C -0.1801(10) 0.0004(5) 0.5404(8) 0.057(3) Uani 1 1 d .
H30A H -0.1291 0.0430 0.5963 0.069 Uiso 1 1 calc R
H30B H -0.1664 -0.0549 0.5840 0.069 Uiso 1 1 calc R
C31 C -0.1195(7) 0.0636(5) 0.3403(7) 0.0366(18) Uani 1 1 d .
H31 H -0.1338 0.1212 0.3580 0.044 Uiso 1 1 calc R
C32 C -0.0801(7) 0.0349(4) 0.2374(7) 0.0332(18) Uani 1 1 d .
H32 H -0.0624 0.0673 0.1672 0.040 Uiso 1 1 calc R
C33 C -0.1046(6) -0.0736(4) 0.3600(7) 0.0329(17) Uani 1 1 d .
H33 H -0.1068 -0.1295 0.3916 0.040 Uiso 1 1 calc R
C34 C -0.0232(8) -0.1093(5) 0.1618(8) 0.048(2) Uani 1 1 d .
H34A H 0.0651 -0.0943 0.1540 0.072 Uiso 1 1 calc R
H34B H -0.0794 -0.1055 0.0773 0.072 Uiso 1 1 calc R
H34C H -0.0246 -0.1671 0.1943 0.072 Uiso 1 1 calc R
N1 N -0.2355(5) 0.2685(3) 0.1877(5) 0.0278(13) Uani 1 1 d .
H1 H -0.1690 0.2979 0.1728 0.033 Uiso 1 1 calc R
N2 N 0.0213(5) 0.2585(3) 0.4321(5) 0.0239(12) Uani 1 1 d .
H2A H 0.0319 0.2828 0.3600 0.029 Uiso 1 1 calc R
N3 N 0.1982(5) 0.1628(3) 0.2371(5) 0.0263(13) Uani 1 1 d .
H3A H 0.1640 0.2126 0.2160 0.032 Uiso 1 1 calc R
N4 N -0.0466(5) 0.0563(3) -0.0845(5) 0.0297(13) Uani 1 1 d .
H4 H -0.0201 0.0070 -0.1070 0.036 Uiso 1 1 calc R
N5 N -0.1366(6) -0.0035(3) 0.4181(6) 0.0318(14) Uani 1 1 d .
N6 N -0.0694(5) -0.0511(4) 0.2513(6) 0.0313(14) Uani 1 1 d .
Cl1 Cl 0.07138(17) 0.36097(10) 0.18170(17) 0.0330(4) Uani 1 1 d .
C35 C 0.4110(8) 0.3759(5) 0.1105(8) 0.046(2) Uani 1 1 d .
H35A H 0.3262 0.3614 0.1321 0.055 Uiso 1 1 calc R
H35B H 0.4633 0.3237 0.1166 0.055 Uiso 1 1 calc R
Cl2 Cl 0.4881(2) 0.44945(13) 0.2212(2) 0.0535(6) Uani 1 1 d .
Cl3 Cl 0.3882(2) 0.41447(14) -0.0482(2) 0.0594(7) Uani 1 1 d .

loop_
_atom_site_aniso_label
_atom_site_aniso_U_11
_atom_site_aniso_U_22
_atom_site_aniso_U_33
_atom_site_aniso_U_23
_atom_site_aniso_U_13
_atom_site_aniso_U_12
C1 0.018(4) 0.030(4) 0.028(4) 0.000(3) 0.001(3) 0.004(3)
C2 0.032(4) 0.023(4) 0.031(4) 0.000(3) 0.003(3) -0.004(3)
C3 0.036(4) 0.032(4) 0.034(4) 0.006(3) 0.012(3) -0.001(4)
C4 0.024(4) 0.020(3) 0.039(4) 0.004(3) 0.006(3) 0.004(3)
C5 0.037(4) 0.028(4) 0.031(4) -0.001(3) 0.012(3) -0.002(3)
C6 0.035(4) 0.028(4) 0.034(4) 0.000(3) 0.003(3) 0.011(3)
C7 0.035(4) 0.028(4) 0.038(4) -0.002(3) 0.010(3) 0.000(3)
C8 0.026(4) 0.028(4) 0.029(4) -0.003(3) 0.006(3) -0.003(3)
C9 0.026(4) 0.037(4) 0.036(4) 0.003(3) 0.009(3) 0.001(3)
C10 0.037(4) 0.030(4) 0.029(4) -0.001(3) 0.001(3) 0.006(3)
C11 0.029(4) 0.027(4) 0.024(4) 0.000(3) 0.002(3) 0.000(3)
C12 0.025(4) 0.028(4) 0.026(4) -0.005(3) 0.007(3) 0.004(3)
C13 0.044(5) 0.045(5) 0.032(5) -0.008(4) -0.001(4) 0.007(4)
C14 0.028(4) 0.035(4) 0.053(5) -0.012(4) 0.011(4) -0.008(3)
C15 0.019(4) 0.029(4) 0.041(5) 0.001(3) 0.002(3) 0.000(3)
C16 0.029(4) 0.030(4) 0.034(4) 0.005(3) 0.000(3) -0.002(3)
C17 0.033(4) 0.032(4) 0.037(4) -0.002(3) 0.011(3) 0.002(3)
C18 0.025(4) 0.021(4) 0.044(5) -0.007(3) 0.010(3) -0.001(3)
C19 0.026(4) 0.018(3) 0.035(4) 0.001(3) 0.010(3) 0.003(3)
C20 0.035(4) 0.026(4) 0.036(4) -0.003(3) 0.009(3) 0.004(3)
C21 0.022(4) 0.039(4) 0.038(4) 0.004(3) 0.013(3) -0.002(3)
C22 0.030(4) 0.026(4) 0.024(4) 0.001(3) 0.005(3) -0.004(3)
C23 0.026(4) 0.025(4) 0.027(4) 0.000(3) 0.009(3) 0.000(3)
C24 0.025(4) 0.022(4) 0.035(4) 0.003(3) 0.005(3) -0.001(3)
C25 0.017(4) 0.024(4) 0.041(4) -0.005(3) 0.001(3) -0.005(3)
C26 0.021(4) 0.025(4) 0.035(4) -0.002(3) 0.002(3) -0.003(3)
C27 0.031(4) 0.039(4) 0.047(5) -0.008(4) 0.006(4) 0.006(4)
C28 0.044(5) 0.030(4) 0.041(5) 0.005(3) 0.011(4) 0.000(4)
C29 0.086(8) 0.081(7) 0.111(9) 0.055(7) 0.071(7) 0.045(6)
C30 0.095(8) 0.035(5) 0.051(6) 0.001(4) 0.038(5) 0.004(5)
C31 0.037(4) 0.028(4) 0.048(5) 0.008(4) 0.017(4) -0.001(3)
C32 0.042(4) 0.026(4) 0.035(5) 0.005(3) 0.014(4) -0.008(3)
C33 0.034(4) 0.021(4) 0.044(5) 0.008(3) 0.007(4) 0.001(3)
C34 0.051(5) 0.036(4) 0.062(6) -0.001(4) 0.026(4) 0.005(4)
N1 0.024(3) 0.021(3) 0.041(4) 0.002(3) 0.012(3) -0.004(3)
N2 0.025(3) 0.026(3) 0.020(3) -0.002(2) 0.003(2) -0.005(3)
N3 0.029(3) 0.021(3) 0.028(3) -0.001(2) 0.004(3) 0.004(2)
N4 0.025(3) 0.019(3) 0.047(4) -0.008(3) 0.012(3) 0.000(3)
N5 0.041(4) 0.022(3) 0.034(3) 0.001(3) 0.010(3) 0.008(3)
N6 0.028(3) 0.023(3) 0.042(4) -0.008(3) 0.006(3) -0.003(3)
Cl1 0.0384(10) 0.0239(9) 0.0391(11) -0.0003(8) 0.0139(8) -0.0032(8)
C35 0.047(5) 0.035(5) 0.056(5) -0.004(4) 0.009(4) 0.000(4)
Cl2 0.0440(12) 0.0401(11) 0.0725(16) -0.0017(11) 0.0007(11) 0.0021(10)
Cl3 0.0505(13) 0.0655(15) 0.0639(16) 0.0011(11) 0.0147(11) 0.0104(11)

loop_
_atom_type_symbol
_atom_type_description
_atom_type_scat_dispersion_real
_atom_type_scat_dispersion_imag
_atom_type_scat_source
C C 0.0033 0.0016 'International Tables Vol C Tables 4.2.6.8 and 6.1.1.4'
H H 0.0000 0.0000 'International Tables Vol C Tables 4.2.6.8 and 6.1.1.4'
N N 0.0061 0.0033 'International Tables Vol C Tables 4.2.6.8 and 6.1.1.4'
Cl Cl 0.1484 0.1585 'International Tables Vol C Tables 4.2.6.8 and 6.1.1.4'

loop_
_geom_angle_atom_site_label_1
_geom_angle_atom_site_label_2
_geom_angle_atom_site_label_3
_geom_angle
N1 C1 C2 106.9(6)
N1 C1 C26 123.8(6)
C2 C1 C26 129.2(6)
C1 C2 C3 106.3(6)
C4 C3 C2 109.2(6)
C3 C4 N1 106.1(6)
C3 C4 C5 131.4(6)
N1 C4 C5 122.4(6)
C4 C5 C8 111.5(6)
C4 C5 C7 111.4(6)
C8 C5 C7 110.7(6)
C4 C5 C6 108.3(6)
C8 C5 C6 108.5(6)
C7 C5 C6 106.2(6)
C9 C8 N2 106.9(6)
C9 C8 C5 131.4(6)
N2 C8 C5 121.6(6)
C8 C9 C10 108.0(6)
C11 C10 C9 108.5(6)
C10 C11 N2 106.8(6)
C10 C11 C12 129.9(6)
N2 C11 C12 123.3(6)
C15 C12 C13 108.4(6)
C15 C12 C11 112.9(5)
C13 C12 C11 108.7(6)
C15 C12 C14 109.7(6)
C13 C12 C14 108.0(6)
C11 C12 C14 109.0(5)
C16 C15 N3 106.0(6)
C16 C15 C12 130.5(6)
N3 C15 C12 123.2(6)
C15 C16 C17 109.0(6)
C18 C17 C16 107.6(6)
C17 C18 N3 107.3(6)
C17 C18 C19 131.2(6)
N3 C18 C19 121.5(6)
C18 C19 C22 110.7(5)
C18 C19 C20 109.5(5)
C22 C19 C20 111.2(6)
C18 C19 C21 108.8(5)
C22 C19 C21 107.8(5)
C20 C19 C21 108.8(5)
C23 C22 N4 107.0(5)
C23 C22 C19 128.7(6)
N4 C22 C19 124.0(6)
C22 C23 C24 108.5(6)
C25 C24 C23 106.3(6)
C25 C24 C26 127.9(6)
C23 C24 C26 125.6(6)
C24 C25 N4 108.8(6)
C1 C26 C27 110.6(6)
C1 C26 C24 111.2(6)
C27 C26 C24 109.8(6)
C1 C26 C28 108.2(6)
C27 C26 C28 108.5(6)
C24 C26 C28 108.5(5)
N5 C30 C29 110.5(8)
C32 C31 N5 108.8(7)
C31 C32 N6 106.7(6)
N6 C33 N5 108.0(6)
C1 N1 C4 111.4(5)
C11 N2 C8 109.8(5)
C18 N3 C15 110.1(6)
C25 N4 C22 109.4(5)
C33 N5 C31 107.1(6)
C33 N5 C30 126.1(6)
C31 N5 C30 126.7(6)
C33 N6 C32 109.3(6)
C33 N6 C34 124.8(6)
C32 N6 C34 125.9(6)
Cl2 C35 Cl3 111.9(4)

loop_
_geom_bond_atom_site_label_1
_geom_bond_atom_site_label_2
_geom_bond_distance
C1 N1 1.356(9)
C1 C2 1.396(9)
C1 C26 1.508(10)
C2 C3 1.421(10)
C3 C4 1.359(10)
C4 N1 1.380(8)
C4 C5 1.511(10)
C5 C8 1.514(10)
C5 C7 1.544(9)
C5 C6 1.560(10)
C8 C9 1.362(10)
C8 N2 1.394(8)
C9 C10 1.411(10)
C10 C11 1.367(9)
C11 N2 1.378(8)
C11 C12 1.527(9)
C12 C15 1.513(10)
C12 C13 1.524(10)
C12 C14 1.546(10)
C15 C16 1.382(10)
C15 N3 1.388(9)
C16 C17 1.406(10)
C17 C18 1.376(10)
C18 N3 1.384(8)
C18 C19 1.506(10)
C19 C22 1.527(9)
C19 C20 1.535(9)
C19 C21 1.547(9)
C22 C23 1.370(9)
C22 N4 1.371(8)
C23 C24 1.419(9)
C24 C25 1.362(9)
C24 C26 1.522(10)
C25 N4 1.370(8)
C26 C27 1.513(9)
C26 C28 1.566(10)
C29 C30 1.496(13)
C30 N5 1.453(10)
C31 C32 1.316(10)
C31 N5 1.378(9)
C32 N6 1.375(9)
C33 N6 1.321(9)
C33 N5 1.344(9)
C34 N6 1.469(9)
C35 Cl2 1.746(8)
C35 Cl3 1.762(9)

loop_
_geom_hbond_atom_site_label_D
_geom_hbond_atom_site_label_H
_geom_hbond_atom_site_label_A
_geom_hbond_distance_DH
_geom_hbond_distance_HA
_geom_hbond_distance_DA
_geom_hbond_angle_DHA
_geom_hbond_site_symmetry_A
N1 H1 Cl1 0.88 2.71 3.566(6) 163.7 .
N2 H2A Cl1 0.88 2.36 3.235(6) 173.4 .
N3 H3A Cl1 0.88 2.55 3.425(6) 173.6 .
N4 H4 Cl1 0.88 2.48 3.262(6) 149.2 2_545
